data_4501306
loop_
_publ_author_name
'Yang, Jin'
'Song, Shu-Yan'
'Ma, Jian-Fang'
'Liu, Ying-Ying'
'Yu, Zhen-Tao'

_publ_section_title
;
 Syntheses, Structures, Photoluminescence, and Gas Adsorption of Rare
 Earth--Organic Frameworks Based on a Flexible Tricarboxylate
;
_journal_issue 12
_journal_name_full 'Crystal Growth &amp; Design'
_journal_page_first 5469
_journal_paper_doi 10.1021/cg2010425
_journal_volume 11
_journal_year 2011
_chemical_formula_sum 'C48 H31 O27 Tb3'
_chemical_formula_weight 1516.49
_chemical_name_systematic
;
 ?
;
_space_group_IT_number 148
_symmetry_cell_setting trigonal
_symmetry_space_group_name_Hall '-R 3'
_symmetry_space_group_name_H-M 'R -3 :H'
_atom_sites_solution_hydrogens geom
_atom_sites_solution_primary direct
_atom_sites_solution_secondary difmap
_audit_creation_method SHELXL-97
_cell_angle_alpha 90.00
_cell_angle_beta 90.00
_cell_angle_gamma 120.00
_cell_formula_units_Z 6
_cell_length_a 19.8558(7)
_cell_length_b 19.8558(7)
_cell_length_c 45.5011(14)
_cell_measurement_reflns_used 6119
_cell_measurement_temperature 293(2)
_cell_measurement_theta_max 25.03
_cell_measurement_theta_min 1.48
_cell_volume 15535.6(9)
_computing_cell_refinement CrysAlis
_computing_data_collection 'CrysAlis (Oxford Diffraction, 2006)'
_computing_data_reduction CrysAlis
_computing_structure_refinement 'SHELXL-97 (Sheldrick, 1997)'
_computing_structure_solution 'SHELXL-97 (Sheldrick, 1997)'
_diffrn_ambient_temperature 293(2)
_diffrn_detector_area_resol_mean 10.0
_diffrn_measured_fraction_theta_full 0.999
_diffrn_measured_fraction_theta_max 0.999
_diffrn_measurement_device_type 'Oxford Diffraction Gemini R Ultra'
_diffrn_measurement_method '\w scan'
_diffrn_radiation_monochromator graphite
_diffrn_radiation_source 'fine-focus sealed tube'
_diffrn_radiation_type MoK\a
_diffrn_radiation_wavelength 0.71073
_diffrn_reflns_av_R_equivalents 0.0438
_diffrn_reflns_av_sigmaI/netI 0.0685
_diffrn_reflns_limit_h_max 20
_diffrn_reflns_limit_h_min -23
_diffrn_reflns_limit_k_max 20
_diffrn_reflns_limit_k_min -23
_diffrn_reflns_limit_l_max 53
_diffrn_reflns_limit_l_min -54
_diffrn_reflns_number 23235
_diffrn_reflns_theta_full 25.03
_diffrn_reflns_theta_max 25.03
_diffrn_reflns_theta_min 1.48
_exptl_absorpt_coefficient_mu 2.072
_exptl_absorpt_correction_T_max 0.53
_exptl_absorpt_correction_T_min 0.37
_exptl_absorpt_correction_type multi-scan
_exptl_crystal_colour colorless
_exptl_crystal_density_diffrn 0.973
_exptl_crystal_density_method 'not measured'
_exptl_crystal_description block
_exptl_crystal_F_000 4380
_exptl_crystal_size_max 0.17
_exptl_crystal_size_mid 0.15
_exptl_crystal_size_min 0.12
_refine_diff_density_max 1.151
_refine_diff_density_min -0.988
_refine_diff_density_rms 0.196
_refine_ls_extinction_method none
_refine_ls_goodness_of_fit_ref 1.059
_refine_ls_hydrogen_treatment constr
_refine_ls_matrix_type full
_refine_ls_number_parameters 283
_refine_ls_number_reflns 6119
_refine_ls_number_restraints 72
_refine_ls_restrained_S_all 1.053
_refine_ls_R_factor_all 0.0722
_refine_ls_R_factor_gt 0.0499
_refine_ls_shift/su_max 0.003
_refine_ls_shift/su_mean 0.000
_refine_ls_structure_factor_coef Fsqd
_refine_ls_weighting_details 'calc w=1/[\s^2^(Fo^2^)+(0.1149P)^2^+0.0000P] where P=(Fo^2^+2Fc^2^)/3'
_refine_ls_weighting_scheme calc
_refine_ls_wR_factor_gt 0.1780
_refine_ls_wR_factor_ref 0.1868
_reflns_number_gt 4129
_reflns_number_total 6119
_reflns_threshold_expression >2sigma(I)
_cod_data_source_file cg2010425_si_002.cif
_cod_data_source_block 3
_cod_original_sg_symbol_H-M 'R -3'
_cod_database_code 4501306

loop_
_symmetry_equiv_pos_as_xyz
'x, y, z'
'-y, x-y, z'
'-x+y, -x, z'
'x+2/3, y+1/3, z+1/3'
'-y+2/3, x-y+1/3, z+1/3'
'-x+y+2/3, -x+1/3, z+1/3'
'x+1/3, y+2/3, z+2/3'
'-y+1/3, x-y+2/3, z+2/3'
'-x+y+1/3, -x+2/3, z+2/3'
'-x, -y, -z'
'y, -x+y, -z'
'x-y, x, -z'
'-x+2/3, -y+1/3, -z+1/3'
'y+2/3, -x+y+1/3, -z+1/3'
'x-y+2/3, x+1/3, -z+1/3'
'-x+1/3, -y+2/3, -z+2/3'
'y+1/3, -x+y+2/3, -z+2/3'
'x-y+1/3, x+2/3, -z+2/3'

loop_
_atom_site_label
_atom_site_type_symbol
_atom_site_fract_x
_atom_site_fract_y
_atom_site_fract_z
_atom_site_U_iso_or_equiv
_atom_site_adp_type
_atom_site_occupancy
_atom_site_symmetry_multiplicity
_atom_site_calc_flag
_atom_site_refinement_flags
_atom_site_disorder_assembly
_atom_site_disorder_group
C1 C 0.3101(5) -0.1251(6) 0.8146(2) 0.047(2) Uani 1 1 d . . .
C2 C 0.3870(5) -0.1140(6) 0.80247(19) 0.048(2) Uani 1 1 d . . .
C3 C 0.4361(5) -0.1286(6) 0.8204(2) 0.044(2) Uani 1 1 d . . .
H3 H 0.4228 -0.1436 0.8398 0.053 Uiso 1 1 calc R . .
C4 C 0.5040(5) -0.1205(6) 0.80892(19) 0.045(2) Uani 1 1 d . . .
C5 C 0.5241(6) -0.0996(7) 0.7801(2) 0.063(3) Uani 1 1 d . A .
H5 H 0.5699 -0.0946 0.7725 0.075 Uiso 1 1 calc R . .
C6 C 0.4743(7) -0.0861(9) 0.7625(2) 0.079(4) Uani 1 1 d . . .
C7 C 0.4059(6) -0.0942(8) 0.7734(2) 0.067(3) Uani 1 1 d . A .
H7 H 0.3728 -0.0864 0.7612 0.081 Uiso 1 1 calc R . .
C10 C 0.5500(8) -0.0468(10) 0.6877(3) 0.087(5) Uani 1 1 d . . .
C11 C 0.6038(11) 0.0239(11) 0.6762(4) 0.122(6) Uani 1 1 d U . .
H11 H 0.6424 0.0613 0.6882 0.146 Uiso 1 1 calc R . .
C12 C 0.6001(9) 0.0399(9) 0.6458(4) 0.100(5) Uani 1 1 d U . .
H12 H 0.6386 0.0860 0.6375 0.119 Uiso 1 1 calc R A .
C13 C 0.5399(7) -0.0128(7) 0.6292(2) 0.062(3) Uani 1 1 d . . .
C14 C 0.4910(9) -0.0817(10) 0.6410(3) 0.110(6) Uani 1 1 d . . .
H14 H 0.4519 -0.1196 0.6293 0.132 Uiso 1 1 calc R A .
C15 C 0.4970(10) -0.0986(11) 0.6703(3) 0.112(6) Uani 1 1 d . . .
H15 H 0.4624 -0.1477 0.6776 0.134 Uiso 1 1 calc R . .
C16 C 0.5539(5) -0.1371(6) 0.82822(19) 0.042(2) Uani 1 1 d . . .
C17 C 0.5337(7) 0.0071(7) 0.5978(2) 0.055(3) Uani 1 1 d . . .
O1 O 0.2717(4) -0.1069(4) 0.79846(14) 0.0543(18) Uani 1 1 d . . .
O2 O 0.2922(4) -0.1525(4) 0.84018(13) 0.0541(18) Uani 1 1 d . . .
O1W O 0.0184(9) -0.2620(10) 0.7720(4) 0.029(4) Uani 0.33 1 d PU . .
O3 O 0.5377(4) -0.1522(4) 0.85508(14) 0.0487(16) Uani 1 1 d U . .
O2W' O 0.0621(16) -0.0886(16) 0.7741(6) 0.061(8) Uani 0.33 1 d PU . .
O4 O 0.6117(3) -0.1374(4) 0.81711(13) 0.0472(16) Uani 1 1 d . . .
O3W O -0.005(3) -0.037(2) 0.7835(7) 0.143(14) Uani 0.33 1 d PU . .
O5 O 0.4722(4) -0.0341(5) 0.58441(16) 0.069(2) Uani 1 1 d . . .
O4W O 0.3333 -0.3333 0.7529(12) 0.31(3) Uani 1 3 d S . .
O6 O 0.5896(4) 0.0654(4) 0.58564(14) 0.062(2) Uani 1 1 d . . .
Tb1 Tb 0.14041(2) -0.14788(2) 0.792647(8) 0.03303(19) Uani 1 1 d . . .
O7 O 0.4768(8) -0.0855(9) 0.7315(3) 0.050(4) Uani 0.50 1 d PU A 1
C9 C 0.5611(9) -0.0500(11) 0.7210(4) 0.030(4) Uani 0.50 1 d PU A 1
H9A H 0.5827 -0.0830 0.7258 0.036 Uiso 0.50 1 calc PR A 1
H9B H 0.5940 0.0014 0.7292 0.036 Uiso 0.50 1 calc PR A 1
O7' O 0.4986(7) -0.0455(8) 0.7353(3) 0.038(3) Uani 0.50 1 d PU A 2
C9' C 0.5383(15) -0.0943(16) 0.7179(5) 0.067(6) Uani 0.50 1 d PU A 2
H9'1 H 0.5869 -0.0849 0.7266 0.080 Uiso 0.50 1 calc PR A 2
H9'2 H 0.5024 -0.1497 0.7160 0.080 Uiso 0.50 1 calc PR A 2
O1W' O 0.0455(18) -0.1157(18) 0.7700(7) 0.076(9) Uani 0.33 1 d PU . .
O2W O 0.0259(14) -0.2214(15) 0.7665(6) 0.070(7) Uani 0.33 1 d PU . .

loop_
_atom_site_aniso_label
_atom_site_aniso_U_11
_atom_site_aniso_U_22
_atom_site_aniso_U_33
_atom_site_aniso_U_23
_atom_site_aniso_U_13
_atom_site_aniso_U_12
C1 0.047(6) 0.074(7) 0.033(5) 0.004(5) 0.002(4) 0.041(5)
C2 0.046(6) 0.086(7) 0.025(5) 0.009(5) 0.007(4) 0.043(6)
C3 0.051(6) 0.070(6) 0.025(5) 0.006(4) -0.002(4) 0.040(5)
C4 0.043(5) 0.079(7) 0.025(5) 0.009(4) 0.001(4) 0.039(5)
C5 0.055(6) 0.129(10) 0.026(5) 0.016(6) 0.006(5) 0.062(7)
C6 0.080(8) 0.164(13) 0.027(6) 0.028(7) 0.021(5) 0.085(9)
C7 0.062(7) 0.132(11) 0.034(6) 0.025(6) 0.007(5) 0.069(7)
C10 0.073(9) 0.165(15) 0.045(7) 0.033(9) 0.016(7) 0.076(10)
C11 0.121(6) 0.122(6) 0.121(6) 0.0003(10) -0.0005(10) 0.061(3)
C12 0.099(5) 0.100(5) 0.099(5) 0.0005(10) -0.0002(10) 0.049(2)
C13 0.078(8) 0.091(8) 0.026(5) 0.011(6) 0.005(5) 0.050(7)
C14 0.117(12) 0.127(13) 0.044(8) 0.034(8) -0.004(8) 0.028(10)
C15 0.116(13) 0.145(15) 0.059(10) 0.044(10) 0.011(9) 0.054(12)
C16 0.035(5) 0.067(6) 0.024(5) 0.005(4) 0.004(4) 0.026(5)
C17 0.078(8) 0.080(8) 0.025(5) 0.001(5) 0.000(5) 0.052(7)
O1 0.053(4) 0.089(5) 0.035(4) 0.013(3) 0.000(3) 0.046(4)
O2 0.050(4) 0.096(5) 0.030(4) 0.013(3) 0.006(3) 0.046(4)
O1W 0.029(4) 0.028(4) 0.029(4) -0.0002(10) -0.0006(10) 0.014(2)
O3 0.0485(18) 0.0503(18) 0.0475(18) 0.0006(10) -0.0006(10) 0.0248(11)
O2W' 0.061(8) 0.061(8) 0.061(8) 0.0002(10) -0.0004(10) 0.030(4)
O4 0.038(3) 0.074(5) 0.035(4) 0.000(3) -0.002(3) 0.031(3)
O3W 0.143(14) 0.143(14) 0.143(14) 0.0000(10) 0.0001(10) 0.072(7)
O5 0.065(5) 0.088(6) 0.034(4) 0.017(4) 0.000(4) 0.022(4)
O4W 0.162(17) 0.162(17) 0.59(8) 0.000 0.000 0.081(9)
O6 0.075(5) 0.058(4) 0.026(4) 0.006(3) 0.000(3) 0.013(4)
Tb1 0.0484(3) 0.0452(3) 0.0184(2) -0.00107(17) 0.00221(17) 0.0331(2)
O7 0.050(4) 0.050(4) 0.050(4) 0.0004(10) 0.0000(10) 0.025(2)
C9 0.030(4) 0.030(4) 0.030(4) 0.0002(10) 0.0002(10) 0.015(2)
O7' 0.038(3) 0.038(3) 0.038(3) 0.0005(10) -0.0001(10) 0.0190(17)
C9' 0.067(6) 0.067(6) 0.067(6) 0.0000(10) 0.0000(10) 0.033(3)
O1W' 0.076(9) 0.076(9) 0.076(9) 0.0002(10) -0.0003(10) 0.038(5)
O2W 0.070(7) 0.071(7) 0.070(7) -0.0002(10) -0.0001(10) 0.035(3)

loop_
_atom_type_symbol
_atom_type_description
_atom_type_scat_dispersion_real
_atom_type_scat_dispersion_imag
_atom_type_scat_source
C C 0.0033 0.0016 'International Tables Vol C Tables 4.2.6.8 and 6.1.1.4'
H H 0.0000 0.0000 'International Tables Vol C Tables 4.2.6.8 and 6.1.1.4'
O O 0.0106 0.0060 'International Tables Vol C Tables 4.2.6.8 and 6.1.1.4'
Tb Tb -0.1723 4.1537 'International Tables Vol C Tables 4.2.6.8 and 6.1.1.4'

loop_
_geom_angle_atom_site_label_1
_geom_angle_atom_site_label_2
_geom_angle_atom_site_label_3
_geom_angle
_geom_angle_site_symmetry_1
_geom_angle_site_symmetry_3
O1 C1 O2 126.5(8) . .
O1 C1 C2 117.3(8) . .
O2 C1 C2 116.2(8) . .
C7 C2 C3 119.7(8) . .
C7 C2 C1 119.8(8) . .
C3 C2 C1 120.3(8) . .
C4 C3 C2 119.7(8) . .
C4 C3 H3 120.1 . .
C2 C3 H3 120.1 . .
C5 C4 C3 121.1(8) . .
C5 C4 C16 120.5(8) . .
C3 C4 C16 118.4(8) . .
C4 C5 C6 118.5(9) . .
C4 C5 H5 120.8 . .
C6 C5 H5 120.8 . .
C7 C6 C5 121.6(9) . .
C7 C6 O7 112.8(10) . .
C5 C6 O7 123.2(10) . .
C7 C6 O7' 114.4(10) . .
C5 C6 O7' 122.3(10) . .
O7 C6 O7' 29.0(6) . .
C6 C7 C2 119.4(9) . .
C6 C7 H7 120.3 . .
C2 C7 H7 120.3 . .
C15 C10 C11 118.8(14) . .
C15 C10 C9 129.8(15) . .
C11 C10 C9 111.3(16) . .
C15 C10 C9' 103.5(16) . .
C11 C10 C9' 137.0(18) . .
C9 C10 C9' 28.3(9) . .
C10 C11 C12 119.7(17) . .
C10 C11 H11 120.1 . .
C12 C11 H11 120.1 . .
C13 C12 C11 119.3(15) . .
C13 C12 H12 120.4 . .
C11 C12 H12 120.4 . .
C14 C13 C12 118.6(12) . .
C14 C13 C17 122.5(12) . .
C12 C13 C17 118.8(12) . .
C13 C14 C15 121.6(15) . .
C13 C14 H14 119.2 . .
C15 C14 H14 119.2 . .
C10 C15 C14 121.5(16) . .
C10 C15 H15 119.3 . .
C14 C15 H15 119.3 . .
O4 C16 O3 120.9(8) . .
O4 C16 C4 118.5(8) . .
O3 C16 C4 120.5(8) . .
O4 C16 Tb1 72.3(5) . 18_546
O3 C16 Tb1 48.9(4) . 18_546
C4 C16 Tb1 167.3(6) . 18_546
O5 C17 O6 121.0(9) . .
O5 C17 C13 118.5(10) . .
O6 C17 C13 120.5(10) . .
O5 C17 Tb1 60.9(5) . 14_556
O6 C17 Tb1 60.2(5) . 14_556
C13 C17 Tb1 178.0(8) . 14_556
C1 O1 Tb1 135.4(6) . .
C1 O2 Tb1 138.7(6) . 16_546
O2W O1W Tb1 66(2) . .
C16 O3 Tb1 107.2(5) . 18_546
O1W' O2W' Tb1 82(6) . .
C16 O4 Tb1 174.7(6) . 3_655
C16 O4 Tb1 82.9(5) . 18_546
Tb1 O4 Tb1 101.6(2) 3_655 18_546
O3W O3W O3W 60.00(4) 3 2
C17 O5 Tb1 92.5(6) . 14_556
C17 O6 Tb1 92.7(6) . 14_556
O4 Tb1 O2 77.7(2) 2_545 16_546
O4 Tb1 O2W 96.1(7) 2_545 .
O2 Tb1 O2W 74.7(6) 16_546 .
O4 Tb1 O1 77.5(2) 2_545 .
O2 Tb1 O1 131.9(2) 16_546 .
O2W Tb1 O1 148.4(6) . .
O4 Tb1 O3 126.9(2) 2_545 17_556
O2 Tb1 O3 81.4(2) 16_546 17_556
O2W Tb1 O3 124.3(7) . 17_556
O1 Tb1 O3 81.6(2) . 17_556
O4 Tb1 O6 138.6(2) 2_545 15_446
O2 Tb1 O6 141.0(2) 16_546 15_446
O2W Tb1 O6 85.5(7) . 15_446
O1 Tb1 O6 79.9(2) . 15_446
O3 Tb1 O6 82.6(2) 17_556 15_446
O4 Tb1 O5 87.2(2) 2_545 15_446
O2 Tb1 O5 142.2(3) 16_546 15_446
O2W Tb1 O5 72.7(6) . 15_446
O1 Tb1 O5 76.1(3) . 15_446
O3 Tb1 O5 133.5(2) 17_556 15_446
O6 Tb1 O5 53.8(2) 15_446 15_446
O4 Tb1 O1W' 137.7(8) 2_545 .
O2 Tb1 O1W' 72.7(8) 16_546 .
O2W Tb1 O1W' 47.3(10) . .
O1 Tb1 O1W' 144.6(8) . .
O3 Tb1 O1W' 77.8(7) 17_556 .
O6 Tb1 O1W' 69.2(8) 15_446 .
O5 Tb1 O1W' 98.0(8) 15_446 .
O4 Tb1 O2W' 146.0(7) 2_545 .
O2 Tb1 O2W' 73.6(6) 16_546 .
O2W Tb1 O2W' 58.9(9) . .
O1 Tb1 O2W' 136.1(7) . .
O3 Tb1 O2W' 66.3(7) 17_556 .
O6 Tb1 O2W' 67.4(7) 15_446 .
O5 Tb1 O2W' 104.4(7) 15_446 .
O1W' Tb1 O2W' 11.6(9) . .
O4 Tb1 O1W 78.3(4) 2_545 .
O2 Tb1 O1W 72.3(4) 16_546 .
O2W Tb1 O1W 17.9(6) . .
O1 Tb1 O1W 139.5(4) . .
O3 Tb1 O1W 138.7(4) 17_556 .
O6 Tb1 O1W 98.0(4) 15_446 .
O5 Tb1 O1W 70.7(4) 15_446 .
O1W' Tb1 O1W 64.4(8) . .
O2W' Tb1 O1W 75.8(8) . .
O4 Tb1 C17 112.9(3) 2_545 15_446
O2 Tb1 C17 151.3(3) 16_546 15_446
O2W Tb1 C17 77.6(6) . 15_446
O1 Tb1 C17 76.7(3) . 15_446
O3 Tb1 C17 108.6(3) 17_556 15_446
O6 Tb1 C17 27.2(3) 15_446 15_446
O5 Tb1 C17 26.6(3) 15_446 15_446
O1W' Tb1 C17 83.1(8) . 15_446
O2W' Tb1 C17 85.7(7) . 15_446
O1W Tb1 C17 83.6(4) . 15_446
O4 Tb1 O4 78.4(2) 2_545 17_556
O2 Tb1 O4 66.9(2) 16_546 17_556
O2W Tb1 O4 141.6(6) . 17_556
O1 Tb1 O4 68.1(2) . 17_556
O3 Tb1 O4 48.5(2) 17_556 17_556
O6 Tb1 O4 123.5(2) 15_446 17_556
O5 Tb1 O4 143.5(2) 15_446 17_556
O1W' Tb1 O4 115.3(8) . 17_556
O2W' Tb1 O4 106.2(7) . 17_556
O1W Tb1 O4 136.3(4) . 17_556
C17 Tb1 O4 139.8(3) 15_446 17_556
C6 O7 C9 109.9(12) . .
O7 C9 C10 100.3(12) . .
O7 C9 H9A 111.7 . .
C10 C9 H9A 111.7 . .
O7 C9 H9B 111.7 . .
C10 C9 H9B 111.7 . .
H9A C9 H9B 109.5 . .
C6 O7' C9' 101.7(12) . .
C10 C9' O7' 92.1(14) . .
C10 C9' H9'1 113.3 . .
O7' C9' H9'1 113.3 . .
C10 C9' H9'2 113.3 . .
O7' C9' H9'2 113.3 . .
H9'1 C9' H9'2 110.6 . .
O2W' O1W' Tb1 87(6) . .
O1W O2W Tb1 96(2) . .

loop_
_geom_bond_atom_site_label_1
_geom_bond_atom_site_label_2
_geom_bond_distance
_geom_bond_site_symmetry_2
C1 O1 1.236(10) .
C1 O2 1.258(11) .
C1 C2 1.532(12) .
C2 C7 1.379(13) .
C2 C3 1.407(12) .
C3 C4 1.378(12) .
C3 H3 0.9300 .
C4 C5 1.373(12) .
C4 C16 1.479(12) .
C5 C6 1.399(14) .
C5 H5 0.9300 .
C6 C7 1.376(14) .
C6 O7 1.415(17) .
C6 O7' 1.423(16) .
C7 H7 0.9300 .
C10 C15 1.31(2) .
C10 C11 1.37(2) .
C10 C9 1.54(2) .
C10 C9' 1.62(3) .
C11 C12 1.43(2) .
C11 H11 0.9300 .
C12 C13 1.357(18) .
C12 H12 0.9300 .
C13 C14 1.331(18) .
C13 C17 1.507(13) .
C14 C15 1.394(18) .
C14 H14 0.9300 .
C15 H15 0.9300 .
C16 O4 1.257(10) .
C16 O3 1.261(10) .
C16 Tb1 2.978(9) 18_546
C17 O5 1.238(13) .
C17 O6 1.262(13) .
C17 Tb1 2.761(10) 14_556
O1 Tb1 2.325(6) .
O2 Tb1 2.322(6) 16_546
O1W O2W 0.78(2) .
O1W Tb1 2.530(16) .
O3 Tb1 2.351(6) 18_546
O2W' O1W' 0.51(4) .
O2W' Tb1 2.52(3) .
O4 Tb1 2.303(6) 3_655
O4 Tb1 2.859(6) 18_546
O3W O3W 1.20(5) 3
O3W O3W 1.20(5) 2
O5 Tb1 2.414(7) 14_556
O6 Tb1 2.399(7) 14_556
Tb1 O4 2.303(6) 2_545
Tb1 O2 2.322(6) 16_546
Tb1 O2W 2.32(2) .
Tb1 O3 2.351(6) 17_556
Tb1 O6 2.399(7) 15_446
Tb1 O5 2.414(7) 15_446
Tb1 O1W' 2.50(3) .
Tb1 C17 2.761(10) 15_446
Tb1 O4 2.859(6) 17_556
O7 C9 1.53(2) .
C9 H9A 0.9700 .
C9 H9B 0.9700 .
O7' C9' 1.72(3) .
C9' H9'1 0.9700 .
C9' H9'2 0.9700 .
